data_7225134
loop_
_publ_author_name
'Mehrotra, Sonam'
'Angamuthu, Raja'

_publ_section_title
;
 Janus head type lone pair--\p--lone pair and S&#x22EF;F&#x22EF;S
 interactions in retaining hexafluorobenzene
;
_journal_issue 23
_journal_name_full CrystEngComm
_journal_page_first 4438
_journal_paper_doi 10.1039/C6CE00496B
_journal_volume 18
_journal_year 2016
_chemical_formula_moiety 'C21 H3 F12 N3 S3'
_chemical_formula_sum 'C21 H3 F12 N3 S3'
_chemical_formula_weight 621.44
_space_group_crystal_system orthorhombic
_space_group_IT_number 33
_space_group_name_Hall 'P 2c -2n'
_space_group_name_H-M_alt 'P n a 21'
_symmetry_space_group_name_Hall 'P 2c -2n'
_symmetry_space_group_name_H-M 'P n a 21'
_atom_sites_solution_hydrogens geom
_audit_creation_method SHELXL-2014/7
_audit_update_record
;
2016-02-11 deposited with the CCDC.
2016-04-13 downloaded from the CCDC.
;
_cell_angle_alpha 90
_cell_angle_beta 90
_cell_angle_gamma 90
_cell_formula_units_Z 4
_cell_length_a 9.899(3)
_cell_length_b 12.113(3)
_cell_length_c 20.030(5)
_cell_measurement_reflns_used 2516
_cell_measurement_temperature 298(2)
_cell_measurement_theta_max 20.55
_cell_measurement_theta_min 2.66
_cell_volume 2401.7(11)
_computing_cell_refinement 'Bruker SAINT'
_computing_data_collection 'Bruker APEX2'
_computing_data_reduction 'Bruker SAINT'
_computing_molecular_graphics 'Bruker SHELXTL (Sheldrick 2008)'
_computing_publication_material 'Bruker SHELXTL (Sheldrick 2008)'
_computing_structure_refinement 'SHELXL-2014/7 (Sheldrick, 2008)'
_computing_structure_solution 'SHELXT (Sheldrick 2015)'
_diffrn_ambient_temperature 298(2)
_diffrn_measured_fraction_theta_full 0.997
_diffrn_measured_fraction_theta_max 0.996
_diffrn_measurement_device_type 'Bruker APEX-II CCD'
_diffrn_measurement_method '\f and \w scans'
_diffrn_radiation_type MoK\a
_diffrn_radiation_wavelength 0.71073
_diffrn_reflns_av_unetI/netI 0.0743
_diffrn_reflns_Laue_measured_fraction_full 0.997
_diffrn_reflns_Laue_measured_fraction_max 0.996
_diffrn_reflns_number 4627
_diffrn_reflns_point_group_measured_fraction_full 0.816
_diffrn_reflns_point_group_measured_fraction_max 0.780
_diffrn_reflns_theta_full 25.500
_diffrn_reflns_theta_max 28.240
_diffrn_reflns_theta_min 2.845
_exptl_absorpt_coefficient_mu 0.419
_exptl_absorpt_correction_T_max 0.7457
_exptl_absorpt_correction_T_min 0.5868
_exptl_absorpt_correction_type multi-scan
_exptl_absorpt_process_details 'Sadabs (Sheldrick, 1996)'
_exptl_crystal_colour colorless
_exptl_crystal_density_diffrn 1.719
_exptl_crystal_description prism
_exptl_crystal_F_000 1224
_exptl_crystal_size_max 0.29
_exptl_crystal_size_mid 0.23
_exptl_crystal_size_min 0.17
_refine_diff_density_max 0.216
_refine_diff_density_min -0.257
_refine_diff_density_rms 0.044
_refine_ls_abs_structure_details
;
 Flack x determined using 681 quotients [(I+)-(I-)]/[(I+)+(I-)]
 (Parsons, Flack and Wagner, Acta Cryst. B69 (2013) 249-259).
;
_refine_ls_abs_structure_Flack 0.09(5)
_refine_ls_extinction_method none
_refine_ls_goodness_of_fit_ref 1.001
_refine_ls_hydrogen_treatment constr
_refine_ls_matrix_type full
_refine_ls_number_parameters 352
_refine_ls_number_reflns 4627
_refine_ls_number_restraints 1
_refine_ls_restrained_S_all 1.001
_refine_ls_R_factor_all 0.1336
_refine_ls_R_factor_gt 0.0450
_refine_ls_shift/su_max 0.000
_refine_ls_shift/su_mean 0.000
_refine_ls_structure_factor_coef Fsqd
_refine_ls_weighting_details 'w=1/[\s^2^(Fo^2^)+(0.0313P)^2^+0.3150P] where P=(Fo^2^+2Fc^2^)/3'
_refine_ls_weighting_scheme calc
_refine_ls_wR_factor_gt 0.0761
_refine_ls_wR_factor_ref 0.1014
_reflns_Friedel_coverage 0.524
_reflns_Friedel_fraction_full 0.623
_reflns_Friedel_fraction_max 0.551
_reflns_number_gt 2203
_reflns_number_total 4627
_reflns_threshold_expression 'I > 2\s(I)'
_cod_data_source_file c6ce00496b2.cif
_cod_data_source_block shelx
_cod_depositor_comments 'Adding full bibliography for 7225126--7225134.cif.'
_cod_original_cell_volume 2401.8(11)
_cod_database_code 7225134
_shelx_shelxl_version_number 2014/7
_shelx_space_group_comment
;
The symmetry employed for this shelxl refinement is uniquely defined
by the following loop, which should always be used as a source of
symmetry information in preference to the above space-group names.
They are only intended as comments.
;

loop_
_space_group_symop_operation_xyz
'x, y, z'
'-x, -y, z+1/2'
'x+1/2, -y+1/2, z'
'-x+1/2, y+1/2, z+1/2'

loop_
_atom_site_label
_atom_site_type_symbol
_atom_site_fract_x
_atom_site_fract_y
_atom_site_fract_z
_atom_site_U_iso_or_equiv
_atom_site_adp_type
_atom_site_occupancy
_atom_site_site_symmetry_order
_atom_site_calc_flag
_atom_site_refinement_flags_posn
_atom_site_refinement_flags_adp
S1 S 0.6992(2) 0.77772(13) 0.71570(8) 0.0819(6) Uani 1 1 d . .
S2 S 0.7007(2) 0.42167(15) 0.57298(9) 0.0921(7) Uani 1 1 d . .
S3 S 0.4272(2) 0.77845(14) 0.49229(10) 0.0980(7) Uani 1 1 d . .
F1 F 0.4402(4) 0.8949(3) 0.7512(2) 0.0943(12) Uani 1 1 d . .
F2 F 0.3743(4) 1.1036(3) 0.7243(2) 0.1053(15) Uani 1 1 d . .
F3 F 0.7950(5) 1.1573(4) 0.6205(3) 0.158(2) Uani 1 1 d . .
F4 F 0.8618(5) 0.9478(4) 0.6465(3) 0.1265(17) Uani 1 1 d . .
F5 F 0.5076(5) 0.2458(3) 0.5343(2) 0.1212(16) Uani 1 1 d . .
F6 F 0.4336(4) 0.1847(4) 0.4120(3) 0.1359(18) Uani 1 1 d . .
F7 F 0.6931(6) 0.4674(4) 0.3207(2) 0.1328(18) Uani 1 1 d . .
F8 F 0.7763(4) 0.5246(3) 0.4418(2) 0.1078(14) Uani 1 1 d . .
F9 F 0.2596(5) 0.5733(4) 0.4993(3) 0.1406(18) Uani 1 1 d . .
F10 F 0.2087(6) 0.4312(5) 0.3998(4) 0.182(3) Uani 1 1 d . .
F11 F 0.4777(8) 0.6382(5) 0.2557(3) 0.191(3) Uani 1 1 d . .
F12 F 0.5334(7) 0.7781(5) 0.3543(3) 0.164(3) Uani 1 1 d . .
N1 N 0.6852(5) 0.6064(4) 0.6376(2) 0.0674(14) Uani 1 1 d . .
N2 N 0.5683(5) 0.6023(4) 0.5334(2) 0.0536(12) Uani 1 1 d . .
N3 N 0.5670(5) 0.7654(4) 0.6002(2) 0.0597(13) Uani 1 1 d . .
C1 C 0.6452(7) 0.7113(5) 0.6430(3) 0.0573(16) Uani 1 1 d . .
C2 C 0.6434(7) 0.5580(5) 0.5815(3) 0.0613(17) Uani 1 1 d . .
C3 C 0.5329(6) 0.7056(5) 0.5467(3) 0.0578(16) Uani 1 1 d . .
C4 C 0.6524(7) 0.9146(5) 0.6983(3) 0.0618(17) Uani 1 1 d . .
C5 C 0.5288(7) 0.9570(5) 0.7181(3) 0.0618(16) Uani 1 1 d . .
C6 C 0.4960(7) 1.0638(5) 0.7048(3) 0.0658(17) Uani 1 1 d . .
C7 C 0.5832(9) 1.1327(6) 0.6730(4) 0.087(2) Uani 1 1 d . .
H7A H 0.5601 1.2060 0.6651 0.105 Uiso 1 1 calc R U
C8 C 0.7044(9) 1.0926(6) 0.6530(4) 0.091(2) Uani 1 1 d . .
C9 C 0.7394(9) 0.9838(6) 0.6651(3) 0.080(2) Uani 1 1 d . .
C10 C 0.6426(6) 0.3884(5) 0.4928(3) 0.0606(16) Uani 1 1 d . .
C11 C 0.5553(7) 0.3023(5) 0.4822(4) 0.0686(17) Uani 1 1 d . .
C12 C 0.5181(7) 0.2720(5) 0.4190(5) 0.083(2) Uani 1 1 d . .
C13 C 0.5641(8) 0.3258(6) 0.3648(4) 0.081(2) Uani 1 1 d . .
H13A H 0.5391 0.3043 0.3220 0.098 Uiso 1 1 calc R U
C14 C 0.6464(8) 0.4107(6) 0.3746(4) 0.078(2) Uani 1 1 d . .
C15 C 0.6883(6) 0.4418(5) 0.4362(3) 0.0646(17) Uani 1 1 d . .
C16 C 0.3966(7) 0.6796(6) 0.4291(4) 0.0741(19) Uani 1 1 d . .
C17 C 0.3142(8) 0.5913(8) 0.4381(5) 0.095(2) Uani 1 1 d . .
C18 C 0.2860(9) 0.5187(8) 0.3877(6) 0.109(3) Uani 1 1 d . .
C19 C 0.3406(10) 0.5363(8) 0.3261(5) 0.111(3) Uani 1 1 d . .
H19A H 0.3198 0.4886 0.2912 0.133 Uiso 1 1 calc R U
C20 C 0.4248(11) 0.6223(8) 0.3152(5) 0.114(3) Uani 1 1 d . .
C21 C 0.4532(10) 0.6933(7) 0.3668(5) 0.100(3) Uani 1 1 d . .

loop_
_atom_site_aniso_label
_atom_site_aniso_U_11
_atom_site_aniso_U_22
_atom_site_aniso_U_33
_atom_site_aniso_U_23
_atom_site_aniso_U_13
_atom_site_aniso_U_12
S1 0.1301(16) 0.0550(10) 0.0606(10) -0.0125(8) -0.0287(12) 0.0148(11)
S2 0.1340(18) 0.0602(11) 0.0821(11) -0.0213(10) -0.0406(13) 0.0384(12)
S3 0.1353(18) 0.0653(11) 0.0936(14) -0.0100(10) -0.0503(13) 0.0330(11)
F1 0.096(3) 0.078(3) 0.109(3) 0.020(2) 0.017(3) -0.017(2)
F2 0.095(3) 0.096(3) 0.125(4) -0.007(3) 0.017(3) 0.021(3)
F3 0.160(4) 0.115(4) 0.197(6) 0.043(4) 0.092(5) -0.010(4)
F4 0.118(4) 0.113(3) 0.148(4) -0.003(3) 0.057(3) 0.030(3)
F5 0.164(4) 0.083(3) 0.116(3) 0.007(3) 0.037(3) -0.019(3)
F6 0.109(3) 0.121(3) 0.178(5) -0.042(3) 0.004(3) -0.053(3)
F7 0.199(5) 0.117(4) 0.083(3) -0.004(3) 0.058(3) -0.014(3)
F8 0.101(3) 0.083(3) 0.139(4) -0.040(3) 0.032(3) -0.036(2)
F9 0.107(4) 0.163(5) 0.152(5) 0.004(4) 0.008(4) -0.021(3)
F10 0.154(5) 0.159(5) 0.232(7) -0.013(5) -0.045(5) -0.077(4)
F11 0.325(9) 0.174(5) 0.075(3) 0.007(4) -0.016(5) -0.007(6)
F12 0.253(7) 0.124(5) 0.115(4) 0.021(3) -0.009(4) -0.066(5)
N1 0.098(4) 0.047(3) 0.057(3) -0.012(2) -0.019(3) 0.016(3)
N2 0.064(3) 0.048(3) 0.049(3) -0.006(2) -0.004(2) 0.012(2)
N3 0.078(3) 0.048(3) 0.053(3) -0.007(3) -0.004(3) 0.009(3)
C1 0.072(4) 0.045(4) 0.055(4) 0.000(3) -0.003(3) 0.005(3)
C2 0.078(5) 0.050(4) 0.056(4) -0.001(3) -0.008(4) 0.008(3)
C3 0.067(5) 0.046(4) 0.060(4) -0.002(3) -0.004(3) 0.008(3)
C4 0.090(6) 0.049(4) 0.047(3) -0.012(3) -0.008(3) -0.002(4)
C5 0.084(5) 0.049(4) 0.052(4) 0.004(3) -0.005(4) -0.003(4)
C6 0.072(5) 0.063(5) 0.063(4) -0.004(4) 0.007(4) 0.001(4)
C7 0.119(7) 0.055(4) 0.088(5) -0.002(4) 0.018(5) 0.010(5)
C8 0.109(6) 0.073(5) 0.092(5) 0.015(4) 0.037(5) -0.013(5)
C9 0.098(6) 0.069(5) 0.073(4) -0.012(4) 0.021(4) 0.017(5)
C10 0.072(4) 0.050(3) 0.060(4) -0.010(3) 0.003(4) 0.011(3)
C11 0.082(5) 0.053(4) 0.072(5) -0.004(4) 0.011(4) -0.007(4)
C12 0.067(5) 0.069(5) 0.113(7) -0.035(5) 0.002(5) -0.019(4)
C13 0.094(6) 0.080(6) 0.069(5) -0.026(5) -0.004(5) 0.001(4)
C14 0.104(6) 0.068(5) 0.063(5) -0.013(4) 0.022(4) -0.002(4)
C15 0.061(4) 0.056(4) 0.077(5) -0.025(4) 0.010(4) -0.010(3)
C16 0.082(5) 0.069(5) 0.071(5) 0.007(4) -0.029(4) 0.011(4)
C17 0.074(5) 0.104(7) 0.107(7) 0.019(6) -0.017(6) 0.006(5)
C18 0.106(7) 0.090(6) 0.132(8) -0.014(7) -0.039(7) -0.026(5)
C19 0.142(9) 0.099(7) 0.093(7) -0.007(6) -0.055(7) 0.015(6)
C20 0.168(9) 0.100(7) 0.075(7) 0.016(6) -0.023(7) -0.004(6)
C21 0.141(8) 0.081(6) 0.079(6) 0.015(5) -0.038(6) -0.021(5)

loop_
_atom_type_symbol
_atom_type_description
_atom_type_scat_dispersion_real
_atom_type_scat_dispersion_imag
_atom_type_scat_source
C C 0.0033 0.0016 'International Tables Vol C Tables 4.2.6.8 and 6.1.1.4'
H H 0.0000 0.0000 'International Tables Vol C Tables 4.2.6.8 and 6.1.1.4'
N N 0.0061 0.0033 'International Tables Vol C Tables 4.2.6.8 and 6.1.1.4'
F F 0.0171 0.0103 'International Tables Vol C Tables 4.2.6.8 and 6.1.1.4'
S S 0.1246 0.1234 'International Tables Vol C Tables 4.2.6.8 and 6.1.1.4'

loop_
_geom_angle_atom_site_label_1
_geom_angle_atom_site_label_2
_geom_angle_atom_site_label_3
_geom_angle
C1 S1 C4 100.9(3)
C10 S2 C2 101.5(3)
C3 S3 C16 101.9(3)
C2 N1 C1 113.2(5)
C3 N2 C2 112.5(5)
C1 N3 C3 113.4(5)
N3 C1 N1 126.2(5)
N3 C1 S1 119.3(4)
N1 C1 S1 114.5(5)
N2 C2 N1 127.3(5)
N2 C2 S2 119.4(5)
N1 C2 S2 113.3(5)
N2 C3 N3 127.3(5)
N2 C3 S3 120.6(5)
N3 C3 S3 112.1(4)
C9 C4 C5 117.8(6)
C9 C4 S1 120.5(6)
C5 C4 S1 121.7(6)
F1 C5 C6 118.5(6)
F1 C5 C4 121.0(6)
C6 C5 C4 120.5(6)
F2 C6 C5 119.7(6)
F2 C6 C7 118.7(6)
C5 C6 C7 121.6(7)
C8 C7 C6 118.7(7)
C8 C7 H7A 120.6
C6 C7 H7A 120.6
C7 C8 F3 121.3(7)
C7 C8 C9 120.8(7)
F3 C8 C9 117.9(8)
F4 C9 C4 120.1(7)
F4 C9 C8 119.2(8)
C4 C9 C8 120.6(7)
C11 C10 C15 115.9(6)
C11 C10 S2 121.5(5)
C15 C10 S2 122.5(5)
F5 C11 C12 119.4(6)
F5 C11 C10 119.6(6)
C12 C11 C10 121.0(7)
C13 C12 F6 120.3(8)
C13 C12 C11 121.7(6)
F6 C12 C11 118.0(8)
C14 C13 C12 117.7(7)
C14 C13 H13A 121.2
C12 C13 H13A 121.2
C13 C14 C15 122.5(7)
C13 C14 F7 118.9(7)
C15 C14 F7 118.6(7)
F8 C15 C14 119.0(7)
F8 C15 C10 119.8(6)
C14 C15 C10 121.1(6)
C17 C16 C21 117.3(8)
C17 C16 S3 122.8(7)
C21 C16 S3 119.8(7)
C16 C17 F9 119.0(9)
C16 C17 C18 122.2(9)
F9 C17 C18 118.8(9)
F10 C18 C19 121.2(10)
F10 C18 C17 119.7(11)
C19 C18 C17 119.1(9)
C20 C19 C18 120.7(10)
C20 C19 H19A 119.6
C18 C19 H19A 119.6
F11 C20 C19 120.3(10)
F11 C20 C21 120.5(10)
C19 C20 C21 119.2(10)
F12 C21 C20 117.9(9)
F12 C21 C16 120.5(8)
C20 C21 C16 121.5(8)

loop_
_geom_bond_atom_site_label_1
_geom_bond_atom_site_label_2
_geom_bond_distance
S1 C1 1.747(6)
S1 C4 1.757(6)
S2 C10 1.753(6)
S2 C2 1.754(6)
S3 C3 1.750(6)
S3 C16 1.768(7)
F1 C5 1.333(7)
F2 C6 1.355(7)
F3 C8 1.357(8)
F4 C9 1.341(8)
F5 C11 1.333(7)
F6 C12 1.355(7)
F7 C14 1.360(8)
F8 C15 1.334(6)
F9 C17 1.358(9)
F10 C18 1.329(9)
F11 C20 1.317(10)
F12 C21 1.322(9)
N1 C2 1.334(7)
N1 C1 1.336(7)
N2 C3 1.326(7)
N2 C2 1.330(7)
N3 C1 1.327(7)
N3 C3 1.338(7)
C4 C9 1.374(9)
C4 C5 1.385(8)
C5 C6 1.360(8)
C6 C7 1.360(9)
C7 C8 1.355(10)
C7 H7A 0.9300
C8 C9 1.384(9)
C10 C11 1.371(8)
C10 C15 1.380(8)
C11 C12 1.370(10)
C12 C13 1.345(9)
C13 C14 1.326(9)
C13 H13A 0.9300
C14 C15 1.356(9)
C16 C17 1.358(10)
C16 C21 1.379(10)
C17 C18 1.367(12)
C18 C19 1.364(12)
C19 C20 1.351(12)
C19 H19A 0.9300
C20 C21 1.372(11)

loop_
_geom_torsion_atom_site_label_1
_geom_torsion_atom_site_label_2
_geom_torsion_atom_site_label_3
_geom_torsion_atom_site_label_4
_geom_torsion
C3 N3 C1 N1 -2.6(9)
C3 N3 C1 S1 179.9(4)
C2 N1 C1 N3 2.8(9)
C2 N1 C1 S1 -179.6(5)
C4 S1 C1 N3 -11.4(6)
C4 S1 C1 N1 170.8(5)
C3 N2 C2 N1 -1.3(9)
C3 N2 C2 S2 -179.8(4)
C1 N1 C2 N2 -0.7(9)
C1 N1 C2 S2 177.9(5)
C10 S2 C2 N2 4.0(6)
C10 S2 C2 N1 -174.7(5)
C2 N2 C3 N3 1.6(9)
C2 N2 C3 S3 -177.0(4)
C1 N3 C3 N2 0.2(9)
C1 N3 C3 S3 178.8(4)
C16 S3 C3 N2 0.2(6)
C16 S3 C3 N3 -178.6(5)
C1 S1 C4 C9 -88.1(6)
C1 S1 C4 C5 92.7(5)
C9 C4 C5 F1 -179.2(6)
S1 C4 C5 F1 -0.1(8)
C9 C4 C5 C6 -0.1(9)
S1 C4 C5 C6 179.0(5)
F1 C5 C6 F2 -1.1(9)
C4 C5 C6 F2 179.7(5)
F1 C5 C6 C7 178.0(6)
C4 C5 C6 C7 -1.1(10)
F2 C6 C7 C8 -179.4(7)
C5 C6 C7 C8 1.4(11)
C6 C7 C8 F3 179.5(7)
C6 C7 C8 C9 -0.5(12)
C5 C4 C9 F4 178.1(6)
S1 C4 C9 F4 -1.1(9)
C5 C4 C9 C8 1.0(10)
S1 C4 C9 C8 -178.1(6)
C7 C8 C9 F4 -177.8(7)
F3 C8 C9 F4 2.2(11)
C7 C8 C9 C4 -0.8(12)
F3 C8 C9 C4 179.3(7)
C2 S2 C10 C11 -120.4(5)
C2 S2 C10 C15 64.0(5)
C15 C10 C11 F5 179.4(6)
S2 C10 C11 F5 3.5(8)
C15 C10 C11 C12 0.6(9)
S2 C10 C11 C12 -175.3(5)
F5 C11 C12 C13 -179.6(7)
C10 C11 C12 C13 -0.7(11)
F5 C11 C12 F6 -0.2(10)
C10 C11 C12 F6 178.6(6)
F6 C12 C13 C14 180.0(6)
C11 C12 C13 C14 -0.7(11)
C12 C13 C14 C15 2.2(11)
C12 C13 C14 F7 -179.2(7)
C13 C14 C15 F8 176.7(6)
F7 C14 C15 F8 -1.8(10)
C13 C14 C15 C10 -2.4(11)
F7 C14 C15 C10 179.0(6)
C11 C10 C15 F8 -178.2(5)
S2 C10 C15 F8 -2.4(8)
C11 C10 C15 C14 0.9(9)
S2 C10 C15 C14 176.8(5)
C3 S3 C16 C17 73.6(6)
C3 S3 C16 C21 -109.2(6)
C21 C16 C17 F9 178.2(7)
S3 C16 C17 F9 -4.5(10)
C21 C16 C17 C18 -0.8(11)
S3 C16 C17 C18 176.5(6)
C16 C17 C18 F10 177.4(7)
F9 C17 C18 F10 -1.5(12)
C16 C17 C18 C19 -1.0(13)
F9 C17 C18 C19 -180.0(7)
F10 C18 C19 C20 -176.5(9)
C17 C18 C19 C20 1.9(14)
C18 C19 C20 F11 179.6(8)
C18 C19 C20 C21 -1.1(14)
F11 C20 C21 F12 0.9(14)
C19 C20 C21 F12 -178.5(9)
F11 C20 C21 C16 178.6(8)
C19 C20 C21 C16 -0.8(14)
C17 C16 C21 F12 179.3(7)
S3 C16 C21 F12 2.0(11)
C17 C16 C21 C20 1.7(12)
S3 C16 C21 C20 -175.7(6)
